data_7720092
loop_
_publ_author_name
'Xue, Xiaopan'
'Zhu, Dongzhi'
'Zhang, Wenjuan'
'Zheng, Tongxin'
'Wang, Rui'
'Ma, Yanping'
'Sun, Wen-Hua'

_publ_section_title
;
 Hybrid amino/iminopyridines with auxiliary phosphines enabling active
 zinc catalysts for the ring-opening polymerization of lactide.
;
_journal_issue 8
_journal_name_full 'Dalton transactions (Cambridge, England : 2003)'
_journal_page_first 3388
_journal_page_last 3399
_journal_paper_doi 10.1039/d5dt02857d
_journal_volume 55
_journal_year 2026
_chemical_formula_moiety '2(C32 H36 Cl2 N3 P Zn)'
_chemical_formula_sum 'C64 H72 Cl4 N6 P2 Zn2'
_chemical_formula_weight 1259.75
_space_group_crystal_system triclinic
_space_group_IT_number 2
_space_group_name_Hall '-P 1'
_space_group_name_H-M_alt 'P -1'
_atom_sites_solution_hydrogens geom
_atom_sites_solution_primary iterative
_audit_creation_date 2023-06-09
_audit_creation_method
;
Olex2 1.2
(compiled 2018.05.29 svn.r3508 for OlexSys, GUI svn.r5506)
;
_audit_update_record
;
2025-11-28 deposited with the CCDC.	2026-01-16 downloaded from the CCDC.
;
_cell_angle_alpha 63.087(4)
_cell_angle_beta 69.006(3)
_cell_angle_gamma 71.911(3)
_cell_formula_units_Z 2
_cell_length_a 14.1106(5)
_cell_length_b 15.8409(6)
_cell_length_c 16.7144(5)
_cell_measurement_reflns_used 17849
_cell_measurement_temperature 169.99(10)
_cell_measurement_theta_max 74.5780
_cell_measurement_theta_min 3.0500
_cell_volume 3060.5(2)
_computing_cell_refinement 'CrysAlisPro 1.171.42.90a (Rigaku OD, 2023)'
_computing_data_collection 'CrysAlisPro 1.171.42.90a (Rigaku OD, 2023)'
_computing_data_reduction 'CrysAlisPro 1.171.42.90a (Rigaku OD, 2023)'
_computing_molecular_graphics 'Olex2 (Dolomanov et al., 2009)'
_computing_publication_material 'Olex2 (Dolomanov et al., 2009)'
_computing_structure_refinement 'ShelXL (Sheldrick, 2015)'
_computing_structure_solution 'olex2.solve (Bourhis et al., 2015)'
_diffrn_ambient_environment N~2~
_diffrn_ambient_temperature 169.99(10)
_diffrn_detector 'Hybrid Pixel Array Detector'
_diffrn_detector_area_resol_mean 10.0000
_diffrn_detector_type HyPix
_diffrn_measured_fraction_theta_full 0.997
_diffrn_measured_fraction_theta_max 0.959
_diffrn_measurement_details
;
List of Runs (angles in degrees, time in seconds):

  # Type    Start    End  Width  t~exp~   \w     \q     \k     \f   Frames
#--------------------------------------------------------------------------
  1  \w     47.00 120.00   0.50    0.34    --   48.81  77.00-150.00  146
  2  \w     90.00 120.00   0.50    0.34    --   48.81 136.00 -93.00   60
  3  \w     99.00 124.00   0.50    0.80    --  101.25 136.00 -93.00   50
  4  \w     88.00 113.00   0.50    0.80    --  101.25 133.00  88.00   50
  5  \w     90.00 173.00   0.50    0.80    --  101.25  57.00 120.00  166
  6  \w     94.00 166.00   0.50    0.80    --  101.25  38.00  30.00  144
  7  \w     97.00 172.00   0.50    0.80    --  101.25  38.00 -90.00  150
  8  \w    -23.00  30.00   0.50    0.34    --   48.81 -19.00-120.00  106
  9  \w     29.00  68.00   0.50    0.80    --  101.25 -57.00-150.00   78
 10  \w     40.00  69.00   0.50    0.80    --  101.25 -57.00-180.00   58
 11  \w     30.00  62.00   0.50    0.80    --  101.25 -57.00  30.00   64
 12  \w    -18.00  17.00   0.50    0.34    --   48.81 -77.00 150.00   70
 13  \w     24.00  65.00   0.50    0.34    --   48.81 -77.00 150.00   82
 14  \w     30.00  68.00   0.50    0.80    --  101.25 -57.00 150.00   76
 15  \w     42.00  83.00   0.50    0.80    --  101.25 -99.00  90.00   82
 16  \w     67.00  94.00   0.50    0.80    --  101.25-133.00  20.00   54
 17  \w     60.00  96.00   0.50    0.34    --   48.81-133.00  20.00   72
 18  \w     55.00  81.00   0.50    0.34    --   48.81-136.00-157.00   52
 19  \w     74.00 116.00   0.50    0.80    --  101.25-136.00-157.00   84
 20  \w     57.00  87.00   0.50    0.80    --  101.25 -99.00-150.00   60
 21  \w     71.00 104.00   0.50    0.80    --  101.25 -99.00-120.00   66
 22  \w     32.00 106.00   0.50    0.80    --  101.25 -99.00  30.00  148
 23  \w   -120.00 -91.00   0.50    0.80    -- -103.25 136.00 -93.00   58
 24  \w   -112.00 -36.00   0.50    0.80    -- -103.25 125.00 -60.00  152
 25  \w    -88.00 -35.00   0.50    0.80    -- -103.25 125.00 -90.00  106
 26  \w   -111.00 -70.00   0.50    0.80    -- -103.25 125.00-150.00   82
 27  \w    -74.00 -48.00   0.50    0.80    -- -103.25 125.00   0.00   52
 28  \w   -109.00 -68.00   0.50    0.80    -- -103.25 117.00  -9.63   82
 29  \w   -111.00 -77.00   0.50    0.80    -- -103.25 125.00   0.00   68
 30  \w   -117.00 -54.00   0.50    0.80    -- -103.25 133.00  88.00  126
 31  \w   -112.00 -36.00   0.50    0.80    -- -103.25 125.00 120.00  152
 32  \w   -102.00 -32.00   0.50    0.80    -- -103.25  77.00 120.00  140
 33  \w    -97.00 -29.00   0.50    0.34    --  -48.81 133.00  88.00  136
 34  \w    -82.00 -56.00   0.50    0.34    --  -48.81 136.00 -93.00   52
 35  \w    -94.00 -32.00   0.50    0.80    -- -103.25  77.00 -60.00  124
 36  \w   -168.00-102.00   0.50    0.80    -- -103.25 -38.00-150.00  132
 37  \w   -161.00-135.00   0.50    0.80    -- -103.25 -67.00 -52.50   52
 38  \w   -165.00 -99.00   0.50    0.80    -- -103.25 -38.00  90.00  132
 39  \w   -118.00 -28.00   0.50    0.34    --  -48.81 -77.00  30.00  180
 40  \w   -165.00 -75.00   0.50    0.80    -- -103.25-125.00  60.00  180
 41  \w   -121.00 -84.00   0.50    0.80    -- -103.25-133.00  20.00   74
 42  \w    -97.00 -70.00   0.50    0.34    --  -48.81-133.00  20.00   54
 43  \w   -120.00 -69.00   0.50    0.34    --  -48.81-136.00-157.00  102
 44  \w   -142.00-116.00   0.50    0.80    -- -103.25-136.00-157.00   52
;
_diffrn_measurement_device 'four-circle diffractometer'
_diffrn_measurement_device_type 'XtaLAB Synergy R, HyPix'
_diffrn_measurement_method '\w scans'
_diffrn_orient_matrix_type 'CrysAlisPro convention (1999,Acta A55,543-557)'
_diffrn_orient_matrix_UB_11 -0.0554714000
_diffrn_orient_matrix_UB_12 -0.0040349000
_diffrn_orient_matrix_UB_13 -0.0622314000
_diffrn_orient_matrix_UB_21 0.0768169000
_diffrn_orient_matrix_UB_22 0.0558565000
_diffrn_orient_matrix_UB_23 -0.0869836000
_diffrn_orient_matrix_UB_31 0.0717325000
_diffrn_orient_matrix_UB_32 -0.0956487000
_diffrn_orient_matrix_UB_33 -0.0004927000
_diffrn_radiation_monochromator mirror
_diffrn_radiation_probe x-ray
_diffrn_radiation_type CuK\a
_diffrn_radiation_wavelength 1.54184
_diffrn_reflns_av_R_equivalents 0.0433
_diffrn_reflns_av_unetI/netI 0.0428
_diffrn_reflns_Laue_measured_fraction_full 0.997
_diffrn_reflns_Laue_measured_fraction_max 0.959
_diffrn_reflns_limit_h_max 17
_diffrn_reflns_limit_h_min -17
_diffrn_reflns_limit_k_max 17
_diffrn_reflns_limit_k_min -19
_diffrn_reflns_limit_l_max 20
_diffrn_reflns_limit_l_min -20
_diffrn_reflns_number 43961
_diffrn_reflns_point_group_measured_fraction_full 0.997
_diffrn_reflns_point_group_measured_fraction_max 0.959
_diffrn_reflns_theta_full 67.684
_diffrn_reflns_theta_max 75.772
_diffrn_reflns_theta_min 3.068
_diffrn_source 'Rotating-anode X-ray tube'
_diffrn_source_type 'PhotonJet R (Cu) X-ray Source'
_exptl_absorpt_coefficient_mu 3.407
_exptl_absorpt_correction_T_max 1.00000
_exptl_absorpt_correction_T_min 0.77740
_exptl_absorpt_correction_type multi-scan
_exptl_absorpt_process_details
;
CrysAlisPro 1.171.42.90a (Rigaku Oxford Diffraction, 2023)
Empirical absorption correction using spherical harmonics,
implemented in SCALE3 ABSPACK scaling algorithm.
;
_exptl_crystal_colour yellow
_exptl_crystal_colour_primary yellow
_exptl_crystal_density_diffrn 1.367
_exptl_crystal_description plate
_exptl_crystal_F_000 1312
_exptl_crystal_size_max 0.1
_exptl_crystal_size_mid 0.08
_exptl_crystal_size_min 0.03
_refine_diff_density_max 0.996
_refine_diff_density_min -0.468
_refine_diff_density_rms 0.059
_refine_ls_extinction_method none
_refine_ls_goodness_of_fit_ref 1.031
_refine_ls_hydrogen_treatment constr
_refine_ls_matrix_type full
_refine_ls_number_parameters 752
_refine_ls_number_reflns 12213
_refine_ls_number_restraints 272
_refine_ls_restrained_S_all 1.125
_refine_ls_R_factor_all 0.0583
_refine_ls_R_factor_gt 0.0463
_refine_ls_shift/su_max 0.001
_refine_ls_shift/su_mean 0.000
_refine_ls_structure_factor_coef Fsqd
_refine_ls_weighting_details 'w=1/[\s^2^(Fo^2^)+(0.0466P)^2^+2.9482P] where P=(Fo^2^+2Fc^2^)/3'
_refine_ls_weighting_scheme calc
_refine_ls_wR_factor_gt 0.1105
_refine_ls_wR_factor_ref 0.1167
_reflns_Friedel_coverage 0.000
_reflns_number_gt 10191
_reflns_number_total 12213
_reflns_threshold_expression 'I > 2\s(I)'
_cod_data_source_file d5dt02857d2.cif
_cod_data_source_block Zn4
_cod_depositor_comments 'Adding full bibliography for 7720091--7720092.cif.'
_cod_database_code 7720092
_shelx_shelxl_version_number 2017/1
_chemical_oxdiff_formula 'C H N P Zn Cl'
_shelx_space_group_comment
;
The symmetry employed for this shelxl refinement is uniquely defined
by the following loop, which should always be used as a source of
symmetry information in preference to the above space-group names.
They are only intended as comments.
;
_diffrn_oxdiff_digest_frames
;
01924fd2ff719297cfe286b11f51fea346042069e4e
;
_reflns_odcompleteness_completeness 99.76
_reflns_odcompleteness_iscentric 1
_reflns_odcompleteness_theta 66.97
_olex2_refinement_description
;
1. Fixed Uiso
 At 1.2 times of:
  All C(H) groups, All C(H,H) groups, All N(H) groups, All N(H,H) groups
 At 1.5 times of:
  All C(H,H,H) groups
2. Restrained distances
 P2A-C53 \\sim P2-C53 \\sim P2A-C59 \\sim P2-C59
 with sigma of 0.02
 C9A-C8 \\sim C9-C8
 with sigma of 0.02
3. Rigid bond restraints
 C9, C8
 with sigma for 1-2 distances of 0.01 and sigma for 1-3 distances of 0.02
4. Uiso/Uaniso restraints and constraints
P2 \\sim C53 \\sim C58 \\sim C57 \\sim C59 \\sim C60 \\sim C54 \\sim C64 \\sim
C63 \\sim C55 \\sim C56 \\sim C61 \\sim C51 \\sim C62 \\sim C52 \\sim C51A
\\sim C52A \\sim P2A: within 1.7A with sigma of 0.02 and sigma for terminal
atoms of 0.04
C9A \\sim C8 \\sim C9: within 1.7A with sigma of 0.02 and sigma for terminal
atoms of 0.04
Uanis(C9) \\sim Ueq, Uanis(C8) \\sim Ueq: with sigma of 0.01 and sigma for
terminal atoms of 0.02
Uanis(P2) \\sim Ueq, Uanis(C53) \\sim Ueq, Uanis(C58) \\sim Ueq, Uanis(C57)
\\sim Ueq, Uanis(C59) \\sim Ueq, Uanis(C60) \\sim Ueq, Uanis(C54) \\sim Ueq,
Uanis(C64) \\sim Ueq, Uanis(C63) \\sim Ueq, Uanis(C55) \\sim Ueq, Uanis(C56)
\\sim Ueq, Uanis(C61) \\sim Ueq, Uanis(C51) \\sim Ueq, Uanis(C62) \\sim Ueq,
Uanis(C52) \\sim Ueq, Uanis(C51A) \\sim Ueq, Uanis(C52A) \\sim Ueq, Uanis(P2A)
\\sim Ueq: with sigma of 0.01 and sigma for terminal atoms of 0.02
Uanis(C9A) \\sim Ueq, Uanis(C8) \\sim Ueq, Uanis(C9) \\sim Ueq: with sigma of
0.01 and sigma for terminal atoms of 0.02
5. Others
 Sof(H6B)=Sof(C51A)=Sof(H51C)=Sof(H51D)=Sof(C52A)=Sof(H52C)=Sof(H52D)=Sof(P2A)=
 1-FVAR(1)
 Sof(P2)=Sof(H6A)=Sof(C51)=Sof(H51A)=Sof(H51B)=Sof(C52)=Sof(H52A)=Sof(H52B)=
 FVAR(1)
 Sof(H8B)=Sof(C9A)=Sof(H9AA)=Sof(H9AB)=Sof(H9AC)=1-FVAR(2)
 Sof(H8A)=Sof(C9)=Sof(H9A)=Sof(H9B)=Sof(H9C)=FVAR(2)
6.a Ternary CH refined with riding coordinates:
 N3(H3), N6(H6A), N6(H6B), C40(H40), C8(H8A), C8(H8B)
6.b Secondary CH2 refined with riding coordinates:
 C20(H20A,H20B), C19(H19A,H19B), C51(H51A,H51B), C52(H52A,H52B), C51A(H51C,
 H51D), C52A(H52C,H52D)
6.c Aromatic/amide H refined with riding coordinates:
 C38(H38), C6(H6), C36(H36), C4(H4), C37(H37), C12(H12), C44(H44), C5(H5),
 C28(H28), C14(H14), C22(H22), C46(H46), C26(H26), C30(H30), C25(H25), C32(H32),
  C58(H58), C31(H31), C24(H24), C23(H23), C57(H57), C29(H29), C60(H60),
 C54(H54), C64(H64), C63(H63), C55(H55), C56(H56), C61(H61), C62(H62)
6.d Idealised Me refined as rotating group:
 C17(H17A,H17B,H17C), C33(H33A,H33B,H33C), C49(H49A,H49B,H49C), C16(H16A,H16B,
 H16C), C18(H18A,H18B,H18C), C48(H48A,H48B,H48C), C50(H50A,H50B,H50C), C1(H1A,
 H1B,H1C), C9(H9A,H9B,H9C), C41(H41A,H41B,H41C), C9A(H9AA,H9AB,H9AC)
;
_olex2_submission_special_instructions 'No special instructions were received'
_oxdiff_exptl_absorpt_empirical_details
;
Empirical correction (ABSPACK) includes:
- Absorption correction using spherical harmonics
- Frame scaling
;
_oxdiff_exptl_absorpt_empirical_full_max 1.579
_oxdiff_exptl_absorpt_empirical_full_min 0.694

loop_
_space_group_symop_operation_xyz
'x, y, z'
'-x, -y, -z'

loop_
_atom_site_label
_atom_site_type_symbol
_atom_site_fract_x
_atom_site_fract_y
_atom_site_fract_z
_atom_site_U_iso_or_equiv
_atom_site_adp_type
_atom_site_occupancy
_atom_site_site_symmetry_order
_atom_site_calc_flag
_atom_site_refinement_flags_posn
_atom_site_refinement_flags_adp
_atom_site_refinement_flags_occupancy
_atom_site_disorder_assembly
_atom_site_disorder_group
Zn1 Zn 0.41390(3) 0.70941(2) 0.95747(2) 0.03421(10) Uani 1 1 d . . . . .
Zn2 Zn 0.31667(3) 0.72590(3) 0.46072(2) 0.04155(11) Uani 1 1 d . . . . .
Cl1 Cl 0.43114(6) 0.58774(5) 1.09407(5) 0.04264(16) Uani 1 1 d . . . . .
Cl2 Cl 0.46705(6) 0.84664(5) 0.91816(5) 0.04493(17) Uani 1 1 d . . . . .
Cl4 Cl 0.44952(6) 0.63936(5) 0.52650(5) 0.04371(16) Uani 1 1 d . . . . .
Cl3 Cl 0.15957(6) 0.71802(6) 0.55950(5) 0.0556(2) Uani 1 1 d . . . . .
P1 P 0.81118(6) 0.58493(6) 0.94028(6) 0.04778(19) Uani 1 1 d . . . . .
P2 P 0.15944(15) 0.40404(14) 0.59960(18) 0.0348(5) Uani 0.577(6) 1 d D U P A 1
N5 N 0.35093(17) 0.80072(15) 0.31712(14) 0.0334(5) Uani 1 1 d . . . . .
N4 N 0.32507(17) 0.87973(16) 0.43365(15) 0.0343(5) Uani 1 1 d . . . . .
N2 N 0.34350(19) 0.70995(16) 0.86787(15) 0.0376(5) Uani 1 1 d . . . . .
N1 N 0.23499(18) 0.74571(16) 1.01870(16) 0.0369(5) Uani 1 1 d . . . . .
N3 N 0.54335(18) 0.64740(17) 0.86507(16) 0.0392(5) Uani 1 1 d . . . . .
H3 H 0.541268 0.577081 0.892656 0.047 Uiso 1 1 calc R . . . .
C39 C 0.3689(2) 0.75423(19) 0.26229(19) 0.0354(6) Uani 1 1 d . . . . .
C42 C 0.3127(2) 0.91160(19) 0.50523(18) 0.0365(6) Uani 1 1 d . . . . .
C35 C 0.3578(2) 0.89481(18) 0.27986(17) 0.0330(5) Uani 1 1 d . . . . .
C34 C 0.3412(2) 0.93711(19) 0.34850(18) 0.0353(6) Uani 1 1 d . . . . .
C43 C 0.4000(2) 0.9019(2) 0.5321(2) 0.0418(6) Uani 1 1 d . . . . .
C3 C 0.2405(2) 0.7255(2) 0.8855(2) 0.0396(6) Uani 1 1 d . . . . .
C10 C 0.1840(2) 0.7636(2) 1.1025(2) 0.0386(6) Uani 1 1 d . . . . .
C27 C 0.8146(2) 0.5607(2) 1.0576(2) 0.0461(7) Uani 1 1 d . . . . .
C11 C 0.1564(2) 0.6879(2) 1.1881(2) 0.0402(6) Uani 1 1 d . . . . .
C7 C 0.4035(2) 0.6947(2) 0.79160(19) 0.0425(6) Uani 1 1 d . . . . .
C38 C 0.3926(2) 0.8017(2) 0.1657(2) 0.0418(6) Uani 1 1 d . . . . .
H38 H 0.403809 0.768325 0.127207 0.050 Uiso 1 1 calc R . . . .
C2 C 0.1818(2) 0.7440(2) 0.9717(2) 0.0430(6) Uani 1 1 d . . . . .
C21 C 0.8473(2) 0.7050(2) 0.8768(2) 0.0438(7) Uani 1 1 d . . . . .
C6 C 0.3599(3) 0.6938(2) 0.7292(2) 0.0486(7) Uani 1 1 d . . . . .
H6 H 0.402727 0.682539 0.675109 0.058 Uiso 1 1 calc R . . . .
C36 C 0.3827(2) 0.9450(2) 0.18482(19) 0.0416(6) Uani 1 1 d . . . . .
H36 H 0.388412 1.010931 0.159044 0.050 Uiso 1 1 calc R . . . .
C15 C 0.1650(2) 0.8580(2) 1.0971(2) 0.0442(7) Uani 1 1 d . . . . .
C47 C 0.2142(2) 0.9474(2) 0.54984(19) 0.0431(7) Uani 1 1 d . . . . .
C17 C 0.1687(3) 0.5865(2) 1.1960(2) 0.0515(8) Uani 1 1 d . . . . .
H17A H 0.100643 0.568654 1.217971 0.077 Uiso 1 1 calc GR . . . .
H17B H 0.209920 0.542269 1.240239 0.077 Uiso 1 1 calc GR . . . .
H17C H 0.203706 0.582771 1.135126 0.077 Uiso 1 1 calc GR . . . .
C4 C 0.1936(3) 0.7256(2) 0.8257(2) 0.0498(7) Uani 1 1 d . . . . .
H4 H 0.120544 0.736668 0.838660 0.060 Uiso 1 1 calc R . . . .
C37 C 0.3993(3) 0.8969(2) 0.1277(2) 0.0470(7) Uani 1 1 d . . . . .
H37 H 0.415335 0.930254 0.062226 0.056 Uiso 1 1 calc R . . . .
C12 C 0.1130(2) 0.7093(2) 1.2677(2) 0.0424(6) Uani 1 1 d . . . . .
H12 H 0.094775 0.658511 1.326023 0.051 Uiso 1 1 calc R . . . .
C44 C 0.3860(3) 0.9267(2) 0.6059(2) 0.0489(7) Uani 1 1 d . . . . .
H44 H 0.445010 0.921917 0.623566 0.059 Uiso 1 1 calc R . . . .
N6 N 0.3253(3) 0.6161(2) 0.4071(2) 0.0810(12) Uani 1 1 d . . . . .
H6A H 0.384861 0.568100 0.429811 0.097 Uiso 0.577(6) 1 calc R . P A 1
H6B H 0.252862 0.639170 0.400698 0.097 Uiso 0.423(6) 1 calc R . P A 2
C33 C 0.3468(3) 1.0413(2) 0.3125(2) 0.0504(8) Uani 1 1 d . . . . .
H33A H 0.291943 1.080603 0.281029 0.076 Uiso 1 1 calc GR . . . .
H33B H 0.414058 1.053043 0.268561 0.076 Uiso 1 1 calc GR . . . .
H33C H 0.338196 1.058607 0.364420 0.076 Uiso 1 1 calc GR . . . .
C5 C 0.2549(3) 0.7093(2) 0.7465(2) 0.0522(8) Uani 1 1 d . . . . .
H5 H 0.224248 0.708949 0.704541 0.063 Uiso 1 1 calc R . . . .
C40 C 0.3717(3) 0.6468(2) 0.3074(2) 0.0478(7) Uani 1 1 d . . . . .
H40 H 0.332944 0.629159 0.279125 0.057 Uiso 1 1 calc R . . . .
C8 C 0.5186(3) 0.6857(3) 0.7743(2) 0.0513(8) Uani 1 1 d D U . . .
H8A H 0.531031 0.753456 0.743377 0.062 Uiso 0.749(8) 1 calc R . P B 1
H8B H 0.548694 0.630594 0.753565 0.062 Uiso 0.251(8) 1 calc R . P B 2
C49 C 0.5059(2) 0.8676(2) 0.4808(2) 0.0503(7) Uani 1 1 d . . . . .
H49A H 0.510319 0.802059 0.486823 0.075 Uiso 1 1 calc GR . . . .
H49B H 0.557643 0.867874 0.507070 0.075 Uiso 1 1 calc GR . . . .
H49C H 0.518709 0.910433 0.415001 0.075 Uiso 1 1 calc GR . . . .
C45 C 0.2899(3) 0.9581(2) 0.6544(2) 0.0519(8) Uani 1 1 d . . . . .
C28 C 0.7343(3) 0.5351(2) 1.1358(2) 0.0549(8) Uani 1 1 d . . . . .
H28 H 0.669528 0.535581 1.130068 0.066 Uiso 1 1 calc R . . . .
C14 C 0.1212(2) 0.8744(2) 1.1788(2) 0.0468(7) Uani 1 1 d . . . . .
H14 H 0.108258 0.938243 1.175605 0.056 Uiso 1 1 calc R . . . .
C22 C 0.9243(2) 0.7212(3) 0.7949(2) 0.0514(8) Uani 1 1 d . . . . .
H22 H 0.956723 0.670735 0.772969 0.062 Uiso 1 1 calc R . . . .
C20 C 0.6721(2) 0.6129(2) 0.9495(2) 0.0489(7) Uani 1 1 d . . . . .
H20A H 0.642469 0.553560 0.989398 0.059 Uiso 1 1 calc R . . . .
H20B H 0.638270 0.659910 0.979532 0.059 Uiso 1 1 calc R . . . .
C13 C 0.0957(2) 0.8010(2) 1.2650(2) 0.0442(7) Uani 1 1 d . . . . .
C46 C 0.2055(3) 0.9686(2) 0.6246(2) 0.0513(8) Uani 1 1 d . . . . .
H46 H 0.138880 0.991136 0.656663 0.062 Uiso 1 1 calc R . . . .
C19 C 0.6496(2) 0.6538(2) 0.8559(2) 0.0465(7) Uani 1 1 d . . . . .
H19A H 0.658345 0.721934 0.823519 0.056 Uiso 1 1 calc R . . . .
H19B H 0.699601 0.618006 0.817837 0.056 Uiso 1 1 calc R . . . .
C26 C 0.8033(3) 0.7786(2) 0.9088(3) 0.0549(8) Uani 1 1 d . . . . .
H26 H 0.750913 0.768474 0.965476 0.066 Uiso 1 1 calc R . . . .
C30 C 0.8399(3) 0.5092(2) 1.2329(3) 0.0584(9) Uani 1 1 d . . . . .
H30 H 0.848328 0.491165 1.292725 0.070 Uiso 1 1 calc R . . . .
C25 C 0.8349(3) 0.8669(3) 0.8591(3) 0.0616(9) Uani 1 1 d . . . . .
H25 H 0.804368 0.917121 0.881615 0.074 Uiso 1 1 calc R . . . .
C53 C 0.1623(3) 0.3407(2) 0.5170(3) 0.0623(10) Uani 1 1 d D U . . .
C32 C 0.9079(3) 0.5607(3) 1.0688(3) 0.0564(8) Uani 1 1 d . . . . .
H32 H 0.964297 0.578054 1.015930 0.068 Uiso 1 1 calc R . . . .
C58 C 0.2201(3) 0.2508(2) 0.5229(2) 0.0586(9) Uani 1 1 d . U . . .
H58 H 0.263142 0.218646 0.564556 0.070 Uiso 1 1 calc R . . . .
C16 C 0.1893(3) 0.9399(2) 1.0045(2) 0.0611(9) Uani 1 1 d . . . . .
H16A H 0.261303 0.924916 0.971408 0.092 Uiso 1 1 calc GR . . . .
H16B H 0.178805 0.998960 1.014332 0.092 Uiso 1 1 calc GR . . . .
H16C H 0.143737 0.948878 0.967714 0.092 Uiso 1 1 calc GR . . . .
C31 C 0.9194(3) 0.5358(3) 1.1560(3) 0.0603(9) Uani 1 1 d . . . . .
H31 H 0.983086 0.537164 1.162323 0.072 Uiso 1 1 calc R . . . .
C24 C 0.9109(3) 0.8820(3) 0.7764(3) 0.0613(9) Uani 1 1 d . . . . .
H24 H 0.932356 0.942681 0.742100 0.074 Uiso 1 1 calc R . . . .
C18 C 0.0488(3) 0.8212(3) 1.3525(2) 0.0591(9) Uani 1 1 d . . . . .
H18A H -0.025872 0.842641 1.360710 0.089 Uiso 1 1 calc GR . . . .
H18B H 0.079323 0.871569 1.347673 0.089 Uiso 1 1 calc GR . . . .
H18C H 0.062463 0.762381 1.405867 0.089 Uiso 1 1 calc GR . . . .
C48 C 0.1224(3) 0.9675(3) 0.5141(2) 0.0563(8) Uani 1 1 d . . . . .
H48A H 0.132292 1.017209 0.451114 0.084 Uiso 1 1 calc GR . . . .
H48B H 0.060049 0.989990 0.554849 0.084 Uiso 1 1 calc GR . . . .
H48C H 0.115128 0.908511 0.513088 0.084 Uiso 1 1 calc GR . . . .
C23 C 0.9549(3) 0.8103(3) 0.7443(3) 0.0609(9) Uani 1 1 d . . . . .
H23 H 1.006522 0.820934 0.687220 0.073 Uiso 1 1 calc R . . . .
C57 C 0.2163(3) 0.2072(3) 0.4698(3) 0.0672(10) Uani 1 1 d . U . . .
H57 H 0.256539 0.145439 0.474776 0.081 Uiso 1 1 calc R . . . .
C29 C 0.7479(3) 0.5086(3) 1.2231(3) 0.0629(9) Uani 1 1 d . . . . .
H29 H 0.692536 0.489898 1.276661 0.075 Uiso 1 1 calc R . . . .
C59 C 0.2167(3) 0.3096(2) 0.6776(3) 0.0635(10) Uani 1 1 d D U . . .
C50 C 0.2766(4) 0.9834(3) 0.7355(3) 0.0745(12) Uani 1 1 d . . . . .
H50A H 0.328766 0.940752 0.769260 0.112 Uiso 1 1 calc GR . . . .
H50B H 0.207635 0.975462 0.777233 0.112 Uiso 1 1 calc GR . . . .
H50C H 0.284855 1.050324 0.712365 0.112 Uiso 1 1 calc GR . . . .
C1 C 0.0662(3) 0.7606(3) 0.9961(3) 0.0683(10) Uani 1 1 d . . . . .
H1A H 0.043658 0.703150 1.006302 0.102 Uiso 1 1 calc GR . . . .
H1B H 0.041322 0.815680 0.945226 0.102 Uiso 1 1 calc GR . . . .
H1C H 0.038151 0.773896 1.052894 0.102 Uiso 1 1 calc GR . . . .
C60 C 0.1501(3) 0.2572(3) 0.7568(4) 0.0816(13) Uani 1 1 d . U . . .
H60 H 0.078658 0.271167 0.759819 0.098 Uiso 1 1 calc R . . . .
C54 C 0.0999(3) 0.3867(3) 0.4564(3) 0.0765(13) Uani 1 1 d . U . . .
H54 H 0.059929 0.448580 0.451499 0.092 Uiso 1 1 calc R . . . .
C64 C 0.3209(3) 0.2840(3) 0.6769(4) 0.0802(12) Uani 1 1 d . U . . .
H64 H 0.369907 0.316118 0.623277 0.096 Uiso 1 1 calc R . . . .
C63 C 0.3542(3) 0.2123(4) 0.7536(4) 0.0883(14) Uani 1 1 d . U . . .
H63 H 0.425359 0.197038 0.751760 0.106 Uiso 1 1 calc R . . . .
C9 C 0.5813(4) 0.6413(3) 0.7064(3) 0.0518(13) Uani 0.749(8) 1 d D U P B 1
H9A H 0.562511 0.679631 0.647236 0.078 Uiso 0.749(8) 1 calc GR . P B 1
H9B H 0.568453 0.575828 0.729923 0.078 Uiso 0.749(8) 1 calc GR . P B 1
H9C H 0.654600 0.639086 0.696869 0.078 Uiso 0.749(8) 1 calc GR . P B 1
C55 C 0.0953(3) 0.3436(4) 0.4033(3) 0.0872(15) Uani 1 1 d . U . . .
H55 H 0.051764 0.375668 0.362103 0.105 Uiso 1 1 calc R . . . .
C56 C 0.1541(3) 0.2532(3) 0.4091(3) 0.0779(12) Uani 1 1 d . U . . .
H56 H 0.151264 0.223605 0.371818 0.093 Uiso 1 1 calc R . . . .
C41 C 0.4847(4) 0.5984(3) 0.2871(4) 0.0863(15) Uani 1 1 d . . . . .
H41A H 0.514614 0.620892 0.219799 0.129 Uiso 1 1 calc GR . . . .
H41B H 0.489230 0.528442 0.313025 0.129 Uiso 1 1 calc GR . . . .
H41C H 0.522847 0.614754 0.315389 0.129 Uiso 1 1 calc GR . . . .
C61 C 0.1849(4) 0.1860(4) 0.8309(4) 0.0982(16) Uani 1 1 d . U . . .
H61 H 0.137052 0.151176 0.883673 0.118 Uiso 1 1 calc R . . . .
C51 C 0.2536(4) 0.5531(3) 0.4413(3) 0.0334(12) Uani 0.577(6) 1 d . U P A 1
H51A H 0.263187 0.527375 0.394312 0.040 Uiso 0.577(6) 1 calc R . P A 1
H51B H 0.182366 0.589654 0.451645 0.040 Uiso 0.577(6) 1 calc R . P A 1
C62 C 0.2867(4) 0.1637(4) 0.8309(4) 0.0853(13) Uani 1 1 d . U . . .
H62 H 0.309489 0.115511 0.883540 0.102 Uiso 1 1 calc R . . . .
C52 C 0.2684(4) 0.4702(3) 0.5315(3) 0.0334(12) Uani 0.577(6) 1 d . U P A 1
H52A H 0.280430 0.495627 0.570662 0.040 Uiso 0.577(6) 1 calc R . P A 1
H52B H 0.331205 0.424178 0.517105 0.040 Uiso 0.577(6) 1 calc R . P A 1
C51A C 0.3024(8) 0.5339(6) 0.4863(6) 0.057(2) Uani 0.423(6) 1 d . U P A 2
H51C H 0.245611 0.552947 0.533994 0.069 Uiso 0.423(6) 1 calc R . P A 2
H51D H 0.363682 0.501847 0.511675 0.069 Uiso 0.423(6) 1 calc R . P A 2
C52A C 0.2714(7) 0.4633(6) 0.4667(6) 0.059(2) Uani 0.423(6) 1 d . U P A 2
H52C H 0.331568 0.412241 0.459267 0.070 Uiso 0.423(6) 1 calc R . P A 2
H52D H 0.250760 0.497204 0.407476 0.070 Uiso 0.423(6) 1 calc R . P A 2
P2A P 0.1624(2) 0.4066(2) 0.5610(4) 0.0492(8) Uani 0.423(6) 1 d D U P A 2
C9A C 0.5696(10) 0.7539(9) 0.7085(8) 0.054(4) Uani 0.251(8) 1 d D U P B 2
H9AA H 0.555774 0.770325 0.649270 0.080 Uiso 0.251(8) 1 calc GR . P B 2
H9AB H 0.643692 0.731077 0.703424 0.080 Uiso 0.251(8) 1 calc GR . P B 2
H9AC H 0.547260 0.810991 0.723973 0.080 Uiso 0.251(8) 1 calc GR . P B 2

loop_
_atom_site_aniso_label
_atom_site_aniso_U_11
_atom_site_aniso_U_22
_atom_site_aniso_U_33
_atom_site_aniso_U_23
_atom_site_aniso_U_13
_atom_site_aniso_U_12
Zn1 0.0449(2) 0.03481(19) 0.02855(18) -0.01232(14) -0.01067(15) -0.01279(15)
Zn2 0.0474(2) 0.0473(2) 0.02588(18) -0.00138(15) -0.01132(16) -0.02054(17)
Cl1 0.0508(4) 0.0370(3) 0.0340(3) -0.0073(3) -0.0107(3) -0.0101(3)
Cl2 0.0614(4) 0.0416(4) 0.0367(3) -0.0162(3) -0.0037(3) -0.0242(3)
Cl4 0.0522(4) 0.0470(4) 0.0340(3) -0.0118(3) -0.0173(3) -0.0100(3)
Cl3 0.0516(4) 0.0720(5) 0.0370(4) -0.0070(4) -0.0064(3) -0.0307(4)
P1 0.0437(4) 0.0529(5) 0.0562(5) -0.0288(4) -0.0094(4) -0.0128(3)
P2 0.0382(7) 0.0351(7) 0.0310(10) -0.0114(7) -0.0084(8) -0.0090(5)
N5 0.0370(12) 0.0365(11) 0.0240(10) -0.0073(9) -0.0068(9) -0.0111(9)
N4 0.0374(12) 0.0373(11) 0.0267(11) -0.0105(9) -0.0063(9) -0.0097(9)
N2 0.0490(14) 0.0401(12) 0.0294(11) -0.0128(10) -0.0126(10) -0.0133(10)
N1 0.0413(12) 0.0387(12) 0.0340(12) -0.0146(10) -0.0095(10) -0.0108(10)
N3 0.0444(13) 0.0460(13) 0.0331(12) -0.0190(10) -0.0050(10) -0.0157(10)
C39 0.0361(14) 0.0379(14) 0.0342(14) -0.0126(11) -0.0102(11) -0.0098(11)
C42 0.0467(15) 0.0329(13) 0.0267(13) -0.0074(11) -0.0075(11) -0.0114(11)
C35 0.0353(13) 0.0327(13) 0.0256(12) -0.0077(10) -0.0053(10) -0.0075(10)
C34 0.0370(14) 0.0356(13) 0.0312(13) -0.0124(11) -0.0060(11) -0.0075(11)
C43 0.0529(17) 0.0352(14) 0.0398(15) -0.0120(12) -0.0139(13) -0.0122(12)
C3 0.0485(16) 0.0400(14) 0.0361(15) -0.0129(12) -0.0155(12) -0.0127(12)
C10 0.0345(14) 0.0471(16) 0.0389(15) -0.0188(13) -0.0105(12) -0.0086(12)
C27 0.0478(17) 0.0390(15) 0.0570(19) -0.0211(14) -0.0156(15) -0.0080(13)
C11 0.0313(14) 0.0465(16) 0.0443(16) -0.0181(13) -0.0092(12) -0.0086(12)
C7 0.0603(18) 0.0430(15) 0.0301(14) -0.0142(12) -0.0112(13) -0.0173(13)
C38 0.0512(17) 0.0424(15) 0.0335(14) -0.0151(12) -0.0106(13) -0.0100(13)
C2 0.0438(16) 0.0479(16) 0.0422(16) -0.0166(13) -0.0141(13) -0.0118(13)
C21 0.0376(15) 0.0548(17) 0.0453(17) -0.0247(14) -0.0116(13) -0.0070(13)
C6 0.073(2) 0.0493(17) 0.0336(15) -0.0175(13) -0.0144(15) -0.0207(15)
C36 0.0577(18) 0.0341(14) 0.0292(14) -0.0081(11) -0.0090(13) -0.0119(13)
C15 0.0462(16) 0.0433(16) 0.0411(16) -0.0170(13) -0.0079(13) -0.0079(13)
C47 0.0487(17) 0.0405(15) 0.0303(14) -0.0089(12) -0.0076(12) -0.0053(13)
C17 0.0524(18) 0.0494(18) 0.0528(19) -0.0170(15) -0.0073(15) -0.0204(14)
C4 0.0584(19) 0.0534(18) 0.0488(18) -0.0181(15) -0.0253(15) -0.0136(15)
C37 0.064(2) 0.0472(17) 0.0251(13) -0.0097(12) -0.0072(13) -0.0152(14)
C12 0.0338(14) 0.0498(17) 0.0375(15) -0.0126(13) -0.0065(12) -0.0091(12)
C44 0.074(2) 0.0354(15) 0.0436(17) -0.0116(13) -0.0254(16) -0.0117(14)
N6 0.153(3) 0.075(2) 0.0389(15) 0.0107(14) -0.0432(19) -0.081(2)
C33 0.074(2) 0.0410(16) 0.0334(15) -0.0128(13) -0.0067(15) -0.0169(15)
C5 0.076(2) 0.0531(18) 0.0407(17) -0.0140(14) -0.0275(16) -0.0201(16)
C40 0.069(2) 0.0382(15) 0.0466(17) -0.0090(13) -0.0296(16) -0.0167(14)
C8 0.0561(18) 0.072(2) 0.0370(16) -0.0291(15) -0.0071(14) -0.0190(16)
C49 0.0443(17) 0.0533(18) 0.061(2) -0.0254(16) -0.0140(15) -0.0133(14)
C45 0.086(3) 0.0348(15) 0.0351(16) -0.0112(13) -0.0186(16) -0.0110(15)
C28 0.0517(19) 0.0554(19) 0.055(2) -0.0153(16) -0.0143(16) -0.0149(15)
C14 0.0458(17) 0.0457(16) 0.0502(18) -0.0247(14) -0.0087(14) -0.0045(13)
C22 0.0443(17) 0.064(2) 0.0487(18) -0.0276(16) -0.0091(14) -0.0075(15)
C20 0.0465(17) 0.0626(19) 0.0476(18) -0.0271(15) -0.0076(14) -0.0187(15)
C13 0.0360(15) 0.0564(18) 0.0400(16) -0.0222(14) -0.0058(12) -0.0068(13)
C46 0.065(2) 0.0399(16) 0.0341(15) -0.0133(13) -0.0023(14) -0.0034(14)
C19 0.0410(16) 0.0582(18) 0.0463(17) -0.0278(15) -0.0027(13) -0.0146(14)
C26 0.0503(18) 0.0562(19) 0.057(2) -0.0280(17) -0.0014(15) -0.0135(15)
C30 0.071(2) 0.0508(19) 0.057(2) -0.0187(16) -0.0248(18) -0.0084(17)
C25 0.061(2) 0.0519(19) 0.074(3) -0.0288(18) -0.0165(19) -0.0077(16)
C53 0.0417(17) 0.0443(17) 0.059(2) 0.0024(15) -0.0001(15) -0.0037(14)
C32 0.0487(18) 0.067(2) 0.063(2) -0.0337(18) -0.0105(16) -0.0132(16)
C58 0.0498(18) 0.0495(18) 0.0484(19) -0.0057(15) -0.0053(15) -0.0014(15)
C16 0.081(3) 0.0448(18) 0.0488(19) -0.0189(15) -0.0073(18) -0.0096(17)
C31 0.055(2) 0.066(2) 0.074(2) -0.036(2) -0.0240(19) -0.0078(17)
C24 0.062(2) 0.053(2) 0.061(2) -0.0090(17) -0.0183(18) -0.0182(17)
C18 0.058(2) 0.067(2) 0.0475(19) -0.0293(17) -0.0077(16) 0.0002(17)
C48 0.0441(17) 0.065(2) 0.0458(18) -0.0183(16) -0.0055(14) -0.0037(15)
C23 0.056(2) 0.070(2) 0.0479(19) -0.0162(17) -0.0071(16) -0.0180(18)
C57 0.062(2) 0.061(2) 0.0462(19) -0.0059(17) -0.0057(16) -0.0008(17)
C29 0.066(2) 0.060(2) 0.053(2) -0.0099(17) -0.0137(17) -0.0180(17)
C59 0.0431(17) 0.0435(17) 0.112(3) -0.0404(19) -0.0166(18) -0.0056(14)
C50 0.131(4) 0.055(2) 0.045(2) -0.0234(17) -0.027(2) -0.016(2)
C1 0.0454(19) 0.109(3) 0.066(2) -0.046(2) -0.0154(17) -0.0125(19)
C60 0.0391(19) 0.067(2) 0.123(4) -0.034(2) -0.013(2) -0.0032(17)
C54 0.059(2) 0.064(2) 0.057(2) 0.0013(19) -0.0059(18) 0.0053(18)
C64 0.045(2) 0.080(3) 0.123(4) -0.045(3) -0.014(2) -0.0189(18)
C63 0.055(2) 0.093(3) 0.133(4) -0.043(3) -0.046(3) -0.007(2)
C9 0.061(3) 0.066(3) 0.028(2) -0.0197(19) -0.0071(18) -0.014(2)
C55 0.061(2) 0.095(3) 0.055(2) 0.005(2) -0.0156(19) 0.000(2)
C56 0.075(3) 0.089(3) 0.047(2) -0.011(2) -0.0114(19) -0.013(2)
C41 0.096(3) 0.0432(19) 0.141(4) -0.030(2) -0.079(3) 0.009(2)
C61 0.060(3) 0.084(3) 0.111(4) -0.023(3) -0.013(2) 0.006(2)
C51 0.046(3) 0.033(2) 0.028(2) -0.0092(18) -0.0131(19) -0.0142(19)
C62 0.067(3) 0.090(3) 0.107(3) -0.046(3) -0.027(2) -0.004(2)
C52 0.041(2) 0.030(2) 0.031(2) -0.0098(19) -0.0080(18) -0.0139(18)
C51A 0.082(5) 0.044(4) 0.046(4) -0.013(3) -0.016(4) -0.017(4)
C52A 0.074(5) 0.049(4) 0.047(4) -0.012(3) -0.010(3) -0.021(3)
P2A 0.0472(12) 0.0388(11) 0.061(2) -0.0209(14) -0.0158(15) -0.0011(8)
C9A 0.055(7) 0.058(7) 0.027(6) 0.004(5) -0.003(5) -0.024(6)

loop_
_atom_type_symbol
_atom_type_description
_atom_type_scat_dispersion_real
_atom_type_scat_dispersion_imag
_atom_type_scat_source
C C 0.0181 0.0091 'International Tables Vol C Tables 4.2.6.8 and 6.1.1.4'
H H 0.0000 0.0000 'International Tables Vol C Tables 4.2.6.8 and 6.1.1.4'
Cl Cl 0.3639 0.7018 'International Tables Vol C Tables 4.2.6.8 and 6.1.1.4'
N N 0.0311 0.0180 'International Tables Vol C Tables 4.2.6.8 and 6.1.1.4'
P P 0.2955 0.4335 'International Tables Vol C Tables 4.2.6.8 and 6.1.1.4'
Zn Zn -1.5491 0.6778 'International Tables Vol C Tables 4.2.6.8 and 6.1.1.4'

loop_
_geom_angle_atom_site_label_1
_geom_angle_atom_site_label_2
_geom_angle_atom_site_label_3
_geom_angle
_geom_angle_site_symmetry_1
_geom_angle_site_symmetry_3
_geom_angle_publ_flag
Cl1 Zn1 N1 91.14(6) . . ?
Cl2 Zn1 Cl1 118.29(3) . . ?
Cl2 Zn1 N1 102.86(6) . . ?
N2 Zn1 Cl1 125.42(7) . . ?
N2 Zn1 Cl2 116.15(7) . . ?
N2 Zn1 N1 73.27(9) . . ?
N2 Zn1 N3 77.07(9) . . ?
N3 Zn1 Cl1 97.61(7) . . ?
N3 Zn1 Cl2 99.42(6) . . ?
N3 Zn1 N1 148.52(8) . . ?
Cl4 Zn2 N4 101.20(6) . . ?
Cl3 Zn2 Cl4 115.09(3) . . ?
Cl3 Zn2 N4 98.02(6) . . ?
Cl3 Zn2 N6 99.20(11) . . ?
N5 Zn2 Cl4 118.01(6) . . ?
N5 Zn2 Cl3 126.88(7) . . ?
N5 Zn2 N4 73.41(8) . . ?
N5 Zn2 N6 76.66(9) . . ?
N6 Zn2 Cl4 93.40(10) . . ?
N6 Zn2 N4 150.06(9) . . ?
C27 P1 C21 100.31(14) . . ?
C27 P1 C20 102.54(15) . . ?
C20 P1 C21 102.20(15) . . ?
C59 P2 C53 99.68(18) . . ?
C59 P2 C52 99.0(2) . . ?
C52 P2 C53 102.3(2) . . ?
C39 N5 Zn2 119.40(18) . . ?
C39 N5 C35 120.2(2) . . ?
C35 N5 Zn2 120.34(17) . . ?
C42 N4 Zn2 124.06(16) . . ?
C34 N4 Zn2 114.93(18) . . ?
C34 N4 C42 121.0(2) . . ?
C3 N2 Zn1 121.12(18) . . ?
C7 N2 Zn1 118.2(2) . . ?
C7 N2 C3 120.7(2) . . ?
C10 N1 Zn1 126.77(16) . . ?
C2 N1 Zn1 113.1(2) . . ?
C2 N1 C10 120.0(2) . . ?
Zn1 N3 H3 105.6 . . ?
C8 N3 Zn1 107.86(18) . . ?
C8 N3 H3 105.6 . . ?
C19 N3 Zn1 117.99(17) . . ?
C19 N3 H3 105.6 . . ?
C19 N3 C8 113.2(2) . . ?
N5 C39 C38 121.1(2) . . ?
N5 C39 C40 117.8(2) . . ?
C38 C39 C40 120.9(3) . . ?
C43 C42 N4 118.7(2) . . ?
C43 C42 C47 121.2(3) . . ?
C47 C42 N4 120.1(3) . . ?
N5 C35 C34 115.0(2) . . ?
N5 C35 C36 121.2(2) . . ?
C36 C35 C34 123.8(2) . . ?
N4 C34 C35 116.3(2) . . ?
N4 C34 C33 125.6(2) . . ?
C35 C34 C33 118.1(2) . . ?
C42 C43 C49 120.6(3) . . ?
C44 C43 C42 118.1(3) . . ?
C44 C43 C49 121.3(3) . . ?
N2 C3 C2 115.7(2) . . ?
N2 C3 C4 121.0(3) . . ?
C4 C3 C2 123.2(3) . . ?
C11 C10 N1 120.8(2) . . ?
C15 C10 N1 118.4(3) . . ?
C15 C10 C11 120.8(3) . . ?
C28 C27 P1 124.5(3) . . ?
C28 C27 C32 118.1(3) . . ?
C32 C27 P1 117.2(3) . . ?
C10 C11 C17 122.5(3) . . ?
C12 C11 C10 117.9(3) . . ?
C12 C11 C17 119.6(3) . . ?
N2 C7 C6 120.4(3) . . ?
N2 C7 C8 116.5(2) . . ?
C6 C7 C8 122.9(3) . . ?
C39 C38 H38 120.6 . . ?
C37 C38 C39 118.9(3) . . ?
C37 C38 H38 120.6 . . ?
N1 C2 C3 116.6(3) . . ?
N1 C2 C1 124.9(3) . . ?
C3 C2 C1 118.4(3) . . ?
C22 C21 P1 118.4(2) . . ?
C26 C21 P1 123.0(2) . . ?
C26 C21 C22 118.5(3) . . ?
C7 C6 H6 120.3 . . ?
C5 C6 C7 119.4(3) . . ?
C5 C6 H6 120.3 . . ?
C35 C36 H36 120.7 . . ?
C35 C36 C37 118.5(3) . . ?
C37 C36 H36 120.7 . . ?
C10 C15 C16 120.6(3) . . ?
C14 C15 C10 118.4(3) . . ?
C14 C15 C16 121.0(3) . . ?
C42 C47 C48 120.8(3) . . ?
C46 C47 C42 117.7(3) . . ?
C46 C47 C48 121.5(3) . . ?
C11 C17 H17A 109.5 . . ?
C11 C17 H17B 109.5 . . ?
C11 C17 H17C 109.5 . . ?
H17A C17 H17B 109.5 . . ?
H17A C17 H17C 109.5 . . ?
H17B C17 H17C 109.5 . . ?
C3 C4 H4 120.6 . . ?
C3 C4 C5 118.9(3) . . ?
C5 C4 H4 120.6 . . ?
C38 C37 C36 120.1(3) . . ?
C38 C37 H37 120.0 . . ?
C36 C37 H37 120.0 . . ?
C11 C12 H12 118.7 . . ?
C13 C12 C11 122.7(3) . . ?
C13 C12 H12 118.7 . . ?
C43 C44 H44 118.7 . . ?
C45 C44 C43 122.6(3) . . ?
C45 C44 H44 118.7 . . ?
Zn2 N6 H6A 99.2 . . ?
Zn2 N6 H6B 94.2 . . ?
C40 N6 Zn2 111.99(18) . . ?
C40 N6 H6A 99.2 . . ?
C40 N6 H6B 94.2 . . ?
C51 N6 Zn2 126.7(3) . . ?
C51 N6 H6A 99.2 . . ?
C51 N6 C40 113.7(3) . . ?
C51A N6 Zn2 105.1(4) . . ?
C51A N6 H6B 94.2 . . ?
C51A N6 C40 141.2(5) . . ?
C34 C33 H33A 109.5 . . ?
C34 C33 H33B 109.5 . . ?
C34 C33 H33C 109.5 . . ?
H33A C33 H33B 109.5 . . ?
H33A C33 H33C 109.5 . . ?
H33B C33 H33C 109.5 . . ?
C6 C5 C4 119.5(3) . . ?
C6 C5 H5 120.2 . . ?
C4 C5 H5 120.2 . . ?
C39 C40 H40 109.2 . . ?
C39 C40 C41 107.3(3) . . ?
N6 C40 C39 111.1(3) . . ?
N6 C40 H40 109.2 . . ?
N6 C40 C41 110.9(3) . . ?
C41 C40 H40 109.2 . . ?
N3 C8 C7 108.7(2) . . ?
N3 C8 H8A 104.8 . . ?
N3 C8 H8B 103.2 . . ?
C7 C8 H8A 104.8 . . ?
C7 C8 H8B 103.2 . . ?
C9 C8 N3 119.0(3) . . ?
C9 C8 C7 113.3(3) . . ?
C9 C8 H8A 104.8 . . ?
C9A C8 N3 113.9(7) . . ?
C9A C8 C7 122.1(7) . . ?
C9A C8 H8B 103.2 . . ?
C43 C49 H49A 109.5 . . ?
C43 C49 H49B 109.5 . . ?
C43 C49 H49C 109.5 . . ?
H49A C49 H49B 109.5 . . ?
H49A C49 H49C 109.5 . . ?
H49B C49 H49C 109.5 . . ?
C44 C45 C46 117.5(3) . . ?
C44 C45 C50 121.6(4) . . ?
C46 C45 C50 120.8(4) . . ?
C27 C28 H28 119.9 . . ?
C27 C28 C29 120.2(3) . . ?
C29 C28 H28 119.9 . . ?
C15 C14 H14 118.7 . . ?
C13 C14 C15 122.5(3) . . ?
C13 C14 H14 118.7 . . ?
C21 C22 H22 119.5 . . ?
C21 C22 C23 121.0(3) . . ?
C23 C22 H22 119.5 . . ?
P1 C20 H20A 109.2 . . ?
P1 C20 H20B 109.2 . . ?
H20A C20 H20B 107.9 . . ?
C19 C20 P1 112.1(2) . . ?
C19 C20 H20A 109.2 . . ?
C19 C20 H20B 109.2 . . ?
C12 C13 C14 117.7(3) . . ?
C12 C13 C18 121.1(3) . . ?
C14 C13 C18 121.2(3) . . ?
C47 C46 H46 118.6 . . ?
C45 C46 C47 122.8(3) . . ?
C45 C46 H46 118.6 . . ?
N3 C19 C20 111.5(2) . . ?
N3 C19 H19A 109.3 . . ?
N3 C19 H19B 109.3 . . ?
C20 C19 H19A 109.3 . . ?
C20 C19 H19B 109.3 . . ?
H19A C19 H19B 108.0 . . ?
C21 C26 H26 119.7 . . ?
C21 C26 C25 120.5(3) . . ?
C25 C26 H26 119.7 . . ?
C31 C30 H30 120.3 . . ?
C31 C30 C29 119.5(3) . . ?
C29 C30 H30 120.3 . . ?
C26 C25 H25 120.0 . . ?
C24 C25 C26 119.9(3) . . ?
C24 C25 H25 120.0 . . ?
C58 C53 P2 122.3(3) . . ?
C58 C53 P2A 130.2(4) . . ?
C54 C53 P2 118.7(3) . . ?
C54 C53 C58 119.0(4) . . ?
C54 C53 P2A 110.6(3) . . ?
C27 C32 H32 119.6 . . ?
C31 C32 C27 120.9(3) . . ?
C31 C32 H32 119.6 . . ?
C53 C58 H58 119.4 . . ?
C57 C58 C53 121.1(4) . . ?
C57 C58 H58 119.4 . . ?
C15 C16 H16A 109.5 . . ?
C15 C16 H16B 109.5 . . ?
C15 C16 H16C 109.5 . . ?
H16A C16 H16B 109.5 . . ?
H16A C16 H16C 109.5 . . ?
H16B C16 H16C 109.5 . . ?
C30 C31 C32 120.4(3) . . ?
C30 C31 H31 119.8 . . ?
C32 C31 H31 119.8 . . ?
C25 C24 H24 119.9 . . ?
C23 C24 C25 120.1(3) . . ?
C23 C24 H24 119.9 . . ?
C13 C18 H18A 109.5 . . ?
C13 C18 H18B 109.5 . . ?
C13 C18 H18C 109.5 . . ?
H18A C18 H18B 109.5 . . ?
H18A C18 H18C 109.5 . . ?
H18B C18 H18C 109.5 . . ?
C47 C48 H48A 109.5 . . ?
C47 C48 H48B 109.5 . . ?
C47 C48 H48C 109.5 . . ?
H48A C48 H48B 109.5 . . ?
H48A C48 H48C 109.5 . . ?
H48B C48 H48C 109.5 . . ?
C22 C23 H23 120.0 . . ?
C24 C23 C22 119.9(3) . . ?
C24 C23 H23 120.0 . . ?
C58 C57 H57 120.0 . . ?
C58 C57 C56 120.0(4) . . ?
C56 C57 H57 120.0 . . ?
C28 C29 H29 119.5 . . ?
C30 C29 C28 120.9(4) . . ?
C30 C29 H29 119.5 . . ?
C60 C59 P2 115.3(3) . . ?
C60 C59 C64 116.3(4) . . ?
C60 C59 P2A 119.8(3) . . ?
C64 C59 P2 128.0(4) . . ?
C64 C59 P2A 123.3(4) . . ?
C45 C50 H50A 109.5 . . ?
C45 C50 H50B 109.5 . . ?
C45 C50 H50C 109.5 . . ?
H50A C50 H50B 109.5 . . ?
H50A C50 H50C 109.5 . . ?
H50B C50 H50C 109.5 . . ?
C2 C1 H1A 109.5 . . ?
C2 C1 H1B 109.5 . . ?
C2 C1 H1C 109.5 . . ?
H1A C1 H1B 109.5 . . ?
H1A C1 H1C 109.5 . . ?
H1B C1 H1C 109.5 . . ?
C59 C60 H60 119.2 . . ?
C61 C60 C59 121.5(4) . . ?
C61 C60 H60 119.2 . . ?
C53 C54 H54 119.8 . . ?
C55 C54 C53 120.3(4) . . ?
C55 C54 H54 119.8 . . ?
C59 C64 H64 119.4 . . ?
C63 C64 C59 121.1(4) . . ?
C63 C64 H64 119.4 . . ?
C64 C63 H63 119.4 . . ?
C62 C63 C64 121.1(4) . . ?
C62 C63 H63 119.4 . . ?
C8 C9 H9A 109.5 . . ?
C8 C9 H9B 109.5 . . ?
C8 C9 H9C 109.5 . . ?
H9A C9 H9B 109.5 . . ?
H9A C9 H9C 109.5 . . ?
H9B C9 H9C 109.5 . . ?
C54 C55 H55 119.7 . . ?
C54 C55 C56 120.6(4) . . ?
C56 C55 H55 119.7 . . ?
C57 C56 C55 119.0(5) . . ?
C57 C56 H56 120.5 . . ?
C55 C56 H56 120.5 . . ?
C40 C41 H41A 109.5 . . ?
C40 C41 H41B 109.5 . . ?
C40 C41 H41C 109.5 . . ?
H41A C41 H41B 109.5 . . ?
H41A C41 H41C 109.5 . . ?
H41B C41 H41C 109.5 . . ?
C60 C61 H61 119.1 . . ?
C60 C61 C62 121.8(5) . . ?
C62 C61 H61 119.1 . . ?
N6 C51 H51A 109.4 . . ?
N6 C51 H51B 109.4 . . ?
N6 C51 C52 111.2(4) . . ?
H51A C51 H51B 108.0 . . ?
C52 C51 H51A 109.4 . . ?
C52 C51 H51B 109.4 . . ?
C63 C62 C61 118.1(5) . . ?
C63 C62 H62 120.9 . . ?
C61 C62 H62 120.9 . . ?
P2 C52 H52A 108.5 . . ?
P2 C52 H52B 108.5 . . ?
C51 C52 P2 115.1(3) . . ?
C51 C52 H52A 108.5 . . ?
C51 C52 H52B 108.5 . . ?
H52A C52 H52B 107.5 . . ?
N6 C51A H51C 109.1 . . ?
N6 C51A H51D 109.1 . . ?
N6 C51A C52A 112.5(7) . . ?
H51C C51A H51D 107.8 . . ?
C52A C51A H51C 109.1 . . ?
C52A C51A H51D 109.1 . . ?
C51A C52A H52C 109.1 . . ?
C51A C52A H52D 109.1 . . ?
C51A C52A P2A 112.6(6) . . ?
H52C C52A H52D 107.8 . . ?
P2A C52A H52C 109.1 . . ?
P2A C52A H52D 109.1 . . ?
C53 P2A C59 102.5(2) . . ?
C53 P2A C52A 94.7(4) . . ?
C52A P2A C59 108.9(3) . . ?
C8 C9A H9AA 109.5 . . ?
C8 C9A H9AB 109.5 . . ?
C8 C9A H9AC 109.5 . . ?
H9AA C9A H9AB 109.5 . . ?
H9AA C9A H9AC 109.5 . . ?
H9AB C9A H9AC 109.5 . . ?

loop_
_geom_bond_atom_site_label_1
_geom_bond_atom_site_label_2
_geom_bond_distance
_geom_bond_site_symmetry_2
_geom_bond_publ_flag
Zn1 Cl1 2.2606(7) . ?
Zn1 Cl2 2.2552(7) . ?
Zn1 N2 2.069(2) . ?
Zn1 N1 2.352(2) . ?
Zn1 N3 2.219(2) . ?
Zn2 Cl4 2.2624(8) . ?
Zn2 Cl3 2.2402(9) . ?
Zn2 N5 2.085(2) . ?
Zn2 N4 2.302(2) . ?
Zn2 N6 2.245(3) . ?
P1 C27 1.835(3) . ?
P1 C21 1.841(3) . ?
P1 C20 1.838(3) . ?
P2 C53 2.026(5) . ?
P2 C59 1.682(4) . ?
P2 C52 1.850(5) . ?
N5 C39 1.333(3) . ?
N5 C35 1.351(3) . ?
N4 C42 1.435(3) . ?
N4 C34 1.276(3) . ?
N2 C3 1.340(4) . ?
N2 C7 1.334(4) . ?
N1 C10 1.439(4) . ?
N1 C2 1.279(4) . ?
N3 H3 1.0000 . ?
N3 C8 1.486(4) . ?
N3 C19 1.482(4) . ?
C39 C38 1.397(4) . ?
C39 C40 1.512(4) . ?
C42 C43 1.400(4) . ?
C42 C47 1.400(4) . ?
C35 C34 1.492(4) . ?
C35 C36 1.382(4) . ?
C34 C33 1.498(4) . ?
C43 C44 1.390(4) . ?
C43 C49 1.504(4) . ?
C3 C2 1.491(4) . ?
C3 C4 1.382(4) . ?
C10 C11 1.405(4) . ?
C10 C15 1.401(4) . ?
C27 C28 1.379(5) . ?
C27 C32 1.395(5) . ?
C11 C17 1.509(4) . ?
C11 C12 1.399(4) . ?
C7 C6 1.395(4) . ?
C7 C8 1.517(5) . ?
C38 H38 0.9500 . ?
C38 C37 1.365(4) . ?
C2 C1 1.500(5) . ?
C21 C22 1.382(4) . ?
C21 C26 1.381(4) . ?
C6 H6 0.9500 . ?
C6 C5 1.367(5) . ?
C36 H36 0.9500 . ?
C36 C37 1.391(4) . ?
C15 C14 1.389(4) . ?
C15 C16 1.508(5) . ?
C47 C46 1.391(4) . ?
C47 C48 1.503(5) . ?
C17 H17A 0.9800 . ?
C17 H17B 0.9800 . ?
C17 H17C 0.9800 . ?
C4 H4 0.9500 . ?
C4 C5 1.384(5) . ?
C37 H37 0.9500 . ?
C12 H12 0.9500 . ?
C12 C13 1.379(4) . ?
C44 H44 0.9500 . ?
C44 C45 1.379(5) . ?
N6 H6A 1.0000 . ?
N6 H6B 1.0000 . ?
N6 C40 1.458(4) . ?
N6 C51 1.429(5) . ?
N6 C51A 1.395(8) . ?
C33 H33A 0.9800 . ?
C33 H33B 0.9800 . ?
C33 H33C 0.9800 . ?
C5 H5 0.9500 . ?
C40 H40 1.0000 . ?
C40 C41 1.529(6) . ?
C8 H8A 1.0000 . ?
C8 H8B 1.0000 . ?
C8 C9 1.477(5) . ?
C8 C9A 1.317(11) . ?
C49 H49A 0.9800 . ?
C49 H49B 0.9800 . ?
C49 H49C 0.9800 . ?
C45 C46 1.387(5) . ?
C45 C50 1.514(4) . ?
C28 H28 0.9500 . ?
C28 C29 1.393(5) . ?
C14 H14 0.9500 . ?
C14 C13 1.388(5) . ?
C22 H22 0.9500 . ?
C22 C23 1.388(5) . ?
C20 H20A 0.9900 . ?
C20 H20B 0.9900 . ?
C20 C19 1.509(4) . ?
C13 C18 1.509(4) . ?
C46 H46 0.9500 . ?
C19 H19A 0.9900 . ?
C19 H19B 0.9900 . ?
C26 H26 0.9500 . ?
C26 C25 1.385(5) . ?
C30 H30 0.9500 . ?
C30 C31 1.362(5) . ?
C30 C29 1.368(5) . ?
C25 H25 0.9500 . ?
C25 C24 1.384(5) . ?
C53 C58 1.383(5) . ?
C53 C54 1.380(6) . ?
C53 P2A 1.527(6) . ?
C32 H32 0.9500 . ?
C32 C31 1.383(5) . ?
C58 H58 0.9500 . ?
C58 C57 1.371(6) . ?
C16 H16A 0.9800 . ?
C16 H16B 0.9800 . ?
C16 H16C 0.9800 . ?
C31 H31 0.9500 . ?
C24 H24 0.9500 . ?
C24 C23 1.356(5) . ?
C18 H18A 0.9800 . ?
C18 H18B 0.9800 . ?
C18 H18C 0.9800 . ?
C48 H48A 0.9800 . ?
C48 H48B 0.9800 . ?
C48 H48C 0.9800 . ?
C23 H23 0.9500 . ?
C57 H57 0.9500 . ?
C57 C56 1.380(6) . ?
C29 H29 0.9500 . ?
C59 C60 1.387(6) . ?
C59 C64 1.397(5) . ?
C59 P2A 2.090(6) . ?
C50 H50A 0.9800 . ?
C50 H50B 0.9800 . ?
C50 H50C 0.9800 . ?
C1 H1A 0.9800 . ?
C1 H1B 0.9800 . ?
C1 H1C 0.9800 . ?
C60 H60 0.9500 . ?
C60 C61 1.368(7) . ?
C54 H54 0.9500 . ?
C54 C55 1.369(7) . ?
C64 H64 0.9500 . ?
C64 C63 1.391(7) . ?
C63 H63 0.9500 . ?
C63 C62 1.357(7) . ?
C9 H9A 0.9800 . ?
C9 H9B 0.9800 . ?
C9 H9C 0.9800 . ?
C55 H55 0.9500 . ?
C55 C56 1.394(7) . ?
C56 H56 0.9500 . ?
C41 H41A 0.9800 . ?
C41 H41B 0.9800 . ?
C41 H41C 0.9800 . ?
C61 H61 0.9500 . ?
C61 C62 1.369(7) . ?
C51 H51A 0.9900 . ?
C51 H51B 0.9900 . ?
C51 C52 1.518(6) . ?
C62 H62 0.9500 . ?
C52 H52A 0.9900 . ?
C52 H52B 0.9900 . ?
C51A H51C 0.9900 . ?
C51A H51D 0.9900 . ?
C51A C52A 1.513(12) . ?
C52A H52C 0.9900 . ?
C52A H52D 0.9900 . ?
C52A P2A 1.870(9) . ?
C9A H9AA 0.9800 . ?
C9A H9AB 0.9800 . ?
C9A H9AC 0.9800 . ?
